data_2018186
loop_
_publ_author_name
'Casta\~neda, Fernando'
'Silva, Paul'
'Bunton, Clifford A.'
'Garland, Mar\'ia Teresa'
'Baggio, Ricardo'

_publ_section_title
;
 Conformations of diester triphenylphosphonium ylides with an ylidic
 ester or keto and ester ylidic groups
;
_journal_coeditor_code GT3033
_journal_issue 8
_journal_name_full 'Acta Crystallographica Section C'
_journal_page_first o319
_journal_page_last o323
_journal_paper_doi 10.1107/S0108270111027508
_journal_volume 67
_journal_year 2011
_chemical_formula_iupac 'C27 H27 O5 P , C2 H4 O2'
_chemical_formula_moiety 'C27 H27 O5 P, C2 H4 O2'
_chemical_formula_sum 'C29 H31 O7 P'
_chemical_formula_weight 522.51
_chemical_name_systematic
;
diethyl 3-oxo-2-(triphenylphosphoranylidene)glutarate acetic acid monosolvate
;
_space_group_IT_number 2
_symmetry_cell_setting triclinic
_symmetry_space_group_name_Hall '-P 1'
_symmetry_space_group_name_H-M 'P -1'
_atom_sites_solution_hydrogens geom
_atom_sites_solution_primary direct
_atom_sites_solution_secondary difmap
_audit_creation_method SHELXL97
_cell_angle_alpha 78.191(6)
_cell_angle_beta 71.505(6)
_cell_angle_gamma 64.285(6)
_cell_formula_units_Z 2
_cell_length_a 9.957(4)
_cell_length_b 10.589(4)
_cell_length_c 14.928(6)
_cell_measurement_reflns_used 999
_cell_measurement_temperature 150(2)
_cell_measurement_theta_max 50.93
_cell_measurement_theta_min 4.83
_cell_volume 1340.7(9)
_computing_cell_refinement 'SAINT (Bruker, 2001)'
_computing_data_collection 'SMART (Bruker, 2001)'
_computing_data_reduction 'SAINT (Bruker, 2001)'
_computing_molecular_graphics 'SHELXTL (Sheldrick, 2008)'
_computing_publication_material
;
SHELXTL (Sheldrick, 2008) and PLATON (Spek, 2009)
;
_computing_structure_refinement 'SHELXL97 (Sheldrick, 2008)'
_computing_structure_solution 'SHELXS97 (Sheldrick, 2008)'
_diffrn_ambient_temperature 150(2)
_diffrn_measured_fraction_theta_full 0.992
_diffrn_measured_fraction_theta_max 0.889
_diffrn_measurement_device_type 'Bruker SMART? CCD area-detector'
_diffrn_measurement_method '\f and \w'
_diffrn_radiation_monochromator graphite
_diffrn_radiation_source 'fine-focus sealed tube'
_diffrn_radiation_type MoK\a
_diffrn_radiation_wavelength 0.71073
_diffrn_reflns_av_R_equivalents 0.1124
_diffrn_reflns_av_sigmaI/netI 0.1010
_diffrn_reflns_limit_h_max 12
_diffrn_reflns_limit_h_min -13
_diffrn_reflns_limit_k_max 13
_diffrn_reflns_limit_k_min -13
_diffrn_reflns_limit_l_max 18
_diffrn_reflns_limit_l_min -18
_diffrn_reflns_number 11211
_diffrn_reflns_theta_full 25.50
_diffrn_reflns_theta_max 27.96
_diffrn_reflns_theta_min 1.44
_exptl_absorpt_coefficient_mu 0.148
_exptl_absorpt_correction_T_max 0.95
_exptl_absorpt_correction_T_min 0.93
_exptl_absorpt_correction_type multi-scan
_exptl_absorpt_process_details '(SADABS; Sheldrick, 2001)'
_exptl_crystal_colour yellow
_exptl_crystal_density_diffrn 1.294
_exptl_crystal_density_method 'not measured'
_exptl_crystal_description block
_exptl_crystal_F_000 552
_exptl_crystal_size_max 0.46
_exptl_crystal_size_mid 0.38
_exptl_crystal_size_min 0.32
_refine_diff_density_max 0.490
_refine_diff_density_min -0.356
_refine_ls_extinction_method none
_refine_ls_goodness_of_fit_ref 0.926
_refine_ls_hydrogen_treatment mixed
_refine_ls_matrix_type full
_refine_ls_number_parameters 341
_refine_ls_number_reflns 5728
_refine_ls_number_restraints 1
_refine_ls_restrained_S_all 0.926
_refine_ls_R_factor_all 0.0764
_refine_ls_R_factor_gt 0.0583
_refine_ls_shift/su_max 0.002
_refine_ls_shift/su_mean 0.000
_refine_ls_structure_factor_coef Fsqd
_refine_ls_weighting_details 'calc w=1/[\s^2^(Fo^2^)+(0.0898P)^2^] where P=(Fo^2^+2Fc^2^)/3'
_refine_ls_weighting_scheme calc
_refine_ls_wR_factor_gt 0.1453
_refine_ls_wR_factor_ref 0.1709
_reflns_number_gt 4037
_reflns_number_total 5728
_reflns_threshold_expression I>2\s(I)
_cod_data_source_file gt3033.cif
_cod_data_source_block II
_cod_database_code 2018186

loop_
_symmetry_equiv_pos_as_xyz
'x, y, z'
'-x, -y, -z'

loop_
_atom_site_type_symbol
_atom_site_label
_atom_site_fract_x
_atom_site_fract_y
_atom_site_fract_z
_atom_site_U_iso_or_equiv
_atom_site_adp_type
_atom_site_calc_flag
_atom_site_refinement_flags
_atom_site_occupancy
_atom_site_symmetry_multiplicity
P P1 0.20921(6) 0.45376(5) 0.21302(3) 0.03343(17) Uani d . 1 1
O O1 0.43004(17) 0.16911(15) 0.17944(11) 0.0476(4) Uani d . 1 1
O O2 0.64867(18) 0.1986(2) 0.14911(15) 0.0729(6) Uani d . 1 1
O O4 0.36228(17) 0.57094(17) 0.28961(12) 0.0537(4) Uani d . 1 1
O O5 0.5715(2) 0.2387(3) 0.37845(15) 0.0920(8) Uani d . 1 1
O O6 0.81302(16) 0.21769(16) 0.31395(11) 0.0509(4) Uani d . 1 1
C C1 0.4074(2) 0.3871(2) 0.20554(14) 0.0367(5) Uani d . 1 1
C C2 0.5089(2) 0.2468(2) 0.17496(15) 0.0425(5) Uani d . 1 1
C C3 0.4558(2) 0.4612(2) 0.24915(15) 0.0411(5) Uani d . 1 1
C C4 0.5150(3) 0.0350(3) 0.13786(19) 0.0579(6) Uani d . 1 1
H H4E 0.5878 -0.0311 0.1751 0.070 Uiso calc R 1 1
H H4D 0.5749 0.0476 0.0721 0.070 Uiso calc R 1 1
C C5 0.4032(3) -0.0211(3) 0.1382(2) 0.0718(8) Uani d . 1 1
H H5F 0.4582 -0.1119 0.1104 0.108 Uiso calc R 1 1
H H5E 0.3320 0.0448 0.1010 0.108 Uiso calc R 1 1
H H5D 0.3448 -0.0336 0.2036 0.108 Uiso calc R 1 1
C C7 0.6621(2) 0.2789(3) 0.32173(16) 0.0479(6) Uani d . 1 1
C C8 0.8633(3) 0.1030(3) 0.38472(18) 0.0558(6) Uani d . 1 1
H H8A 0.8251 0.0304 0.3859 0.067 Uiso calc R 1 1
H H8B 0.8228 0.1386 0.4484 0.067 Uiso calc R 1 1
C C9 1.0367(3) 0.0422(3) 0.3572(2) 0.0682(8) Uani d . 1 1
H H9A 1.0752 -0.0351 0.4036 0.102 Uiso calc R 1 1
H H9B 1.0729 0.1154 0.3559 0.102 Uiso calc R 1 1
H H9C 1.0752 0.0068 0.2943 0.102 Uiso calc R 1 1
C C10 0.6225(2) 0.4054(2) 0.25232(17) 0.0465(5) Uani d . 1 1
H H10A 0.6908 0.3798 0.1884 0.056 Uiso calc R 1 1
H H10B 0.6411 0.4801 0.2704 0.056 Uiso calc R 1 1
C C1A 0.1010(2) 0.4085(2) 0.32761(14) 0.0357(4) Uani d . 1 1
C C2A -0.0596(2) 0.4510(2) 0.35274(16) 0.0445(5) Uani d . 1 1
H H2A -0.1165 0.5033 0.3074 0.053 Uiso calc R 1 1
C C3A -0.1353(3) 0.4174(3) 0.44278(18) 0.0559(6) Uani d . 1 1
H H3A -0.2443 0.4472 0.4596 0.067 Uiso calc R 1 1
C C4A -0.0533(3) 0.3406(3) 0.50856(18) 0.0589(7) Uani d . 1 1
H H4A -0.1060 0.3186 0.5709 0.071 Uiso calc R 1 1
C C5A 0.1047(3) 0.2957(3) 0.48420(16) 0.0549(6) Uani d . 1 1
H H5A 0.1608 0.2406 0.5294 0.066 Uiso calc R 1 1
C C6A 0.1827(3) 0.3301(2) 0.39452(14) 0.0429(5) Uani d . 1 1
H H6A 0.2916 0.3003 0.3786 0.051 Uiso calc R 1 1
C C1B 0.1800(2) 0.3891(2) 0.12034(14) 0.0393(5) Uani d . 1 1
C C2B 0.2702(3) 0.3967(2) 0.02825(16) 0.0541(6) Uani d . 1 1
H H2B 0.3470 0.4331 0.0153 0.065 Uiso calc R 1 1
C C3B 0.2479(4) 0.3512(3) -0.04472(18) 0.0690(8) Uani d . 1 1
H H3B 0.3108 0.3548 -0.1073 0.083 Uiso calc R 1 1
C C4B 0.1351(4) 0.3010(3) -0.0266(2) 0.0703(8) Uani d . 1 1
H H4B 0.1192 0.2712 -0.0768 0.084 Uiso calc R 1 1
C C5B 0.0450(3) 0.2938(3) 0.0642(2) 0.0660(8) Uani d . 1 1
H H5B -0.0333 0.2594 0.0763 0.079 Uiso calc R 1 1
C C6B 0.0676(3) 0.3363(2) 0.13812(18) 0.0491(6) Uani d . 1 1
H H6B 0.0063 0.3293 0.2008 0.059 Uiso calc R 1 1
C C1C 0.1317(2) 0.6433(2) 0.18739(14) 0.0362(4) Uani d . 1 1
C C2C -0.0116(2) 0.7311(2) 0.23842(16) 0.0440(5) Uani d . 1 1
H H2C -0.0665 0.6940 0.2937 0.053 Uiso calc R 1 1
C C3C -0.0748(3) 0.8728(2) 0.20915(18) 0.0536(6) Uani d . 1 1
H H3C -0.1737 0.9319 0.2437 0.064 Uiso calc R 1 1
C C4C 0.0049(3) 0.9278(3) 0.1306(2) 0.0601(7) Uani d . 1 1
H H4C -0.0384 1.0249 0.1108 0.072 Uiso calc R 1 1
C C5C 0.1466(3) 0.8428(3) 0.08074(19) 0.0646(7) Uani d . 1 1
H H5C 0.2018 0.8815 0.0265 0.078 Uiso calc R 1 1
C C6C 0.2113(3) 0.7005(2) 0.10812(18) 0.0537(6) Uani d . 1 1
H H6C 0.3100 0.6424 0.0727 0.064 Uiso calc R 1 1
C C1D 0.5082(3) 0.7776(3) 0.35152(18) 0.0568(6) Uani d . 1 1
C C2D 0.4898(4) 0.8994(3) 0.3972(2) 0.0818(9) Uani d . 1 1
H H2DC 0.5888 0.9085 0.3802 0.123 Uiso calc R 1 1
H H2DB 0.4557 0.8836 0.4662 0.123 Uiso calc R 1 1
H H2DA 0.4127 0.9857 0.3753 0.123 Uiso calc R 1 1
O O2D 0.3820(2) 0.7546(2) 0.37491(15) 0.0728(6) Uani d D 1 1
H H2D 0.396(4) 0.676(2) 0.358(3) 0.110(13) Uiso d D 1 1
O O1D 0.6243(2) 0.7102(2) 0.29592(18) 0.0879(7) Uani d . 1 1

loop_
_atom_site_aniso_label
_atom_site_aniso_U_11
_atom_site_aniso_U_22
_atom_site_aniso_U_33
_atom_site_aniso_U_12
_atom_site_aniso_U_13
_atom_site_aniso_U_23
P1 0.0351(3) 0.0375(3) 0.0302(3) -0.0155(2) -0.0107(2) -0.0020(2)
O1 0.0455(8) 0.0399(9) 0.0529(9) -0.0124(7) -0.0115(7) -0.0071(7)
O2 0.0395(9) 0.0735(13) 0.0953(15) -0.0109(9) -0.0048(9) -0.0318(11)
O4 0.0447(9) 0.0592(10) 0.0635(11) -0.0164(8) -0.0204(8) -0.0171(8)
O5 0.0576(11) 0.1364(19) 0.0747(14) -0.0509(12) -0.0278(10) 0.0524(13)
O6 0.0444(8) 0.0560(10) 0.0565(10) -0.0227(7) -0.0233(7) 0.0096(7)
C1 0.0345(10) 0.0429(12) 0.0324(10) -0.0157(9) -0.0095(8) -0.0005(8)
C2 0.0376(11) 0.0477(13) 0.0370(11) -0.0123(10) -0.0098(9) -0.0029(9)
C3 0.0377(11) 0.0489(13) 0.0383(11) -0.0195(10) -0.0128(9) 0.0031(9)
C4 0.0571(15) 0.0471(14) 0.0615(16) -0.0117(11) -0.0119(12) -0.0134(11)
C5 0.0774(18) 0.0539(16) 0.085(2) -0.0198(14) -0.0257(16) -0.0158(14)
C7 0.0412(12) 0.0649(15) 0.0432(13) -0.0243(11) -0.0183(10) 0.0033(11)
C8 0.0652(15) 0.0547(15) 0.0535(14) -0.0240(12) -0.0306(12) 0.0084(11)
C9 0.0597(16) 0.0637(17) 0.0782(19) -0.0121(13) -0.0360(14) 0.0013(14)
C10 0.0416(11) 0.0531(14) 0.0509(13) -0.0237(10) -0.0172(10) 0.0029(10)
C1A 0.0387(10) 0.0392(11) 0.0328(10) -0.0192(9) -0.0069(8) -0.0056(8)
C2A 0.0435(12) 0.0489(13) 0.0461(13) -0.0218(10) -0.0109(10) -0.0074(10)
C3A 0.0517(14) 0.0654(16) 0.0543(15) -0.0350(12) 0.0062(12) -0.0174(12)
C4A 0.0758(17) 0.0684(17) 0.0374(13) -0.0445(14) 0.0033(12) -0.0065(11)
C5A 0.0729(16) 0.0603(15) 0.0367(12) -0.0343(13) -0.0147(12) 0.0040(10)
C6A 0.0492(12) 0.0479(12) 0.0344(11) -0.0229(10) -0.0111(9) -0.0007(9)
C1B 0.0445(11) 0.0363(11) 0.0374(11) -0.0105(9) -0.0185(9) -0.0038(8)
C2B 0.0755(16) 0.0543(14) 0.0351(12) -0.0287(12) -0.0152(11) -0.0009(10)
C3B 0.109(2) 0.0559(16) 0.0373(14) -0.0219(16) -0.0283(14) -0.0030(11)
C4B 0.100(2) 0.0523(16) 0.0684(19) -0.0126(15) -0.0548(18) -0.0130(13)
C5B 0.0699(17) 0.0557(16) 0.089(2) -0.0174(13) -0.0432(16) -0.0203(14)
C6B 0.0502(13) 0.0485(13) 0.0569(14) -0.0196(11) -0.0208(11) -0.0105(11)
C1C 0.0400(11) 0.0402(11) 0.0351(11) -0.0180(9) -0.0165(9) -0.0013(8)
C2C 0.0504(13) 0.0416(12) 0.0406(12) -0.0170(10) -0.0128(10) -0.0060(9)
C3C 0.0562(14) 0.0418(13) 0.0596(15) -0.0115(11) -0.0191(12) -0.0089(11)
C4C 0.0785(18) 0.0374(13) 0.0700(17) -0.0219(13) -0.0341(15) 0.0050(12)
C5C 0.0849(19) 0.0540(16) 0.0590(16) -0.0398(15) -0.0169(14) 0.0123(12)
C6C 0.0515(13) 0.0498(14) 0.0538(14) -0.0238(11) -0.0016(11) -0.0020(11)
C1D 0.0566(15) 0.0656(17) 0.0525(15) -0.0298(13) -0.0170(13) 0.0040(12)
C2D 0.110(2) 0.099(2) 0.0642(19) -0.069(2) -0.0172(17) -0.0072(16)
O2D 0.0613(11) 0.0912(16) 0.0785(14) -0.0412(11) -0.0045(10) -0.0288(12)
O1D 0.0545(11) 0.0822(15) 0.1196(19) -0.0270(10) -0.0053(12) -0.0202(13)

loop_
_atom_type_symbol
_atom_type_description
_atom_type_scat_dispersion_real
_atom_type_scat_dispersion_imag
_atom_type_scat_source
C C 0.0033 0.0016 'International Tables Vol C Tables 4.2.6.8 and 6.1.1.4'
H H 0.0000 0.0000 'International Tables Vol C Tables 4.2.6.8 and 6.1.1.4'
O O 0.0106 0.0060 'International Tables Vol C Tables 4.2.6.8 and 6.1.1.4'
P P 0.1023 0.0942 'International Tables Vol C Tables 4.2.6.8 and 6.1.1.4'

loop_
_geom_angle_atom_site_label_1
_geom_angle_atom_site_label_2
_geom_angle_atom_site_label_3
_geom_angle
C1 P1 C1A 111.97(10)
C1 P1 C1B 109.70(9)
C1A P1 C1B 110.24(10)
C1 P1 C1C 111.04(9)
C1A P1 C1C 109.79(9)
C1B P1 C1C 103.79(9)
C2 O1 C4 117.60(17)
C7 O6 C8 116.27(18)
C3 C1 C2 121.40(18)
C3 C1 P1 116.91(15)
C2 C1 P1 120.31(15)
O2 C2 O1 121.0(2)
O2 C2 C1 126.9(2)
O1 C2 C1 112.09(17)
O4 C3 C1 121.68(18)
O4 C3 C10 117.81(19)
C1 C3 C10 120.45(19)
O1 C4 C5 108.07(19)
O1 C4 H4E 110.1
C5 C4 H4E 110.1
O1 C4 H4D 110.1
C5 C4 H4D 110.1
H4E C4 H4D 108.4
C4 C5 H5F 109.5
C4 C5 H5E 109.5
H5F C5 H5E 109.5
C4 C5 H5D 109.5
H5F C5 H5D 109.5
H5E C5 H5D 109.5
O5 C7 O6 123.3(2)
O5 C7 C10 125.3(2)
O6 C7 C10 111.42(19)
O6 C8 C9 107.0(2)
O6 C8 H8A 110.3
C9 C8 H8A 110.3
O6 C8 H8B 110.3
C9 C8 H8B 110.3
H8A C8 H8B 108.6
C8 C9 H9A 109.5
C8 C9 H9B 109.5
H9A C9 H9B 109.5
C8 C9 H9C 109.5
H9A C9 H9C 109.5
H9B C9 H9C 109.5
C7 C10 C3 111.72(18)
C7 C10 H10A 109.3
C3 C10 H10A 109.3
C7 C10 H10B 109.3
C3 C10 H10B 109.3
H10A C10 H10B 107.9
C6A C1A C2A 119.03(19)
C6A C1A P1 117.46(15)
C2A C1A P1 123.49(16)
C3A C2A C1A 120.3(2)
C3A C2A H2A 119.8
C1A C2A H2A 119.8
C2A C3A C4A 120.1(2)
C2A C3A H3A 119.9
C4A C3A H3A 119.9
C5A C4A C3A 120.1(2)
C5A C4A H4A 119.9
C3A C4A H4A 119.9
C4A C5A C6A 120.6(2)
C4A C5A H5A 119.7
C6A C5A H5A 119.7
C5A C6A C1A 119.8(2)
C5A C6A H6A 120.1
C1A C6A H6A 120.1
C6B C1B C2B 119.3(2)
C6B C1B P1 121.96(16)
C2B C1B P1 118.67(17)
C3B C2B C1B 120.0(3)
C3B C2B H2B 120.0
C1B C2B H2B 120.0
C4B C3B C2B 120.2(3)
C4B C3B H3B 119.9
C2B C3B H3B 119.9
C3B C4B C5B 120.1(2)
C3B C4B H4B 119.9
C5B C4B H4B 119.9
C4B C5B C6B 120.5(3)
C4B C5B H5B 119.8
C6B C5B H5B 119.8
C5B C6B C1B 119.9(2)
C5B C6B H6B 120.1
C1B C6B H6B 120.1
C6C C1C C2C 118.8(2)
C6C C1C P1 118.53(16)
C2C C1C P1 122.33(16)
C3C C2C C1C 120.4(2)
C3C C2C H2C 119.8
C1C C2C H2C 119.8
C4C C3C C2C 120.2(2)
C4C C3C H3C 119.9
C2C C3C H3C 119.9
C5C C4C C3C 119.9(2)
C5C C4C H4C 120.1
C3C C4C H4C 120.1
C4C C5C C6C 120.9(2)
C4C C5C H5C 119.5
C6C C5C H5C 119.5
C1C C6C C5C 119.8(2)
C1C C6C H6C 120.1
C5C C6C H6C 120.1
O1D C1D O2D 122.7(3)
O1D C1D C2D 124.3(3)
O2D C1D C2D 112.9(2)
C1D C2D H2DC 109.5
C1D C2D H2DB 109.5
H2DC C2D H2DB 109.5
C1D C2D H2DA 109.5
H2DC C2D H2DA 109.5
H2DB C2D H2DA 109.5
C1D O2D H2D 113(2)

loop_
_geom_bond_atom_site_label_1
_geom_bond_atom_site_label_2
_geom_bond_distance
_geom_bond_publ_flag
P1 C1 1.758(2) y
P1 C1A 1.806(2) y
P1 C1B 1.812(2) y
P1 C1C 1.817(2) y
O1 C2 1.343(3) y
O1 C4 1.450(3) y
O2 C2 1.212(2) y
O4 C3 1.255(2) y
O5 C7 1.188(3) ?
O6 C7 1.329(2) ?
O6 C8 1.457(3) ?
C1 C3 1.417(3) y
C1 C2 1.455(3) y
C3 C10 1.514(3) ?
C4 C5 1.470(4) ?
C4 H4E 0.9900 ?
C4 H4D 0.9900 ?
C5 H5F 0.9800 ?
C5 H5E 0.9800 ?
C5 H5D 0.9800 ?
C7 C10 1.502(3) ?
C8 C9 1.503(3) ?
C8 H8A 0.9900 ?
C8 H8B 0.9900 ?
C9 H9A 0.9800 ?
C9 H9B 0.9800 ?
C9 H9C 0.9800 ?
C10 H10A 0.9900 ?
C10 H10B 0.9900 ?
C1A C6A 1.393(3) ?
C1A C2A 1.401(3) ?
C2A C3A 1.377(3) ?
C2A H2A 0.9500 ?
C3A C4A 1.378(4) ?
C3A H3A 0.9500 ?
C4A C5A 1.376(3) ?
C4A H4A 0.9500 ?
C5A C6A 1.383(3) ?
C5A H5A 0.9500 ?
C6A H6A 0.9500 ?
C1B C6B 1.389(3) ?
C1B C2B 1.392(3) ?
C2B C3B 1.389(4) ?
C2B H2B 0.9500 ?
C3B C4B 1.372(4) ?
C3B H3B 0.9500 ?
C4B C5B 1.376(4) ?
C4B H4B 0.9500 ?
C5B C6B 1.386(3) ?
C5B H5B 0.9500 ?
C6B H6B 0.9500 ?
C1C C6C 1.387(3) ?
C1C C2C 1.389(3) ?
C2C C3C 1.388(3) ?
C2C H2C 0.9500 ?
C3C C4C 1.370(4) ?
C3C H3C 0.9500 ?
C4C C5C 1.364(3) ?
C4C H4C 0.9500 ?
C5C C6C 1.387(3) ?
C5C H5C 0.9500 ?
C6C H6C 0.9500 ?
C1D O1D 1.205(3) ?
C1D O2D 1.309(3) ?
C1D C2D 1.496(4) ?
C2D H2DC 0.9800 ?
C2D H2DB 0.9800 ?
C2D H2DA 0.9800 ?
O2D H2D 0.859(10) ?

loop_
_geom_hbond_atom_site_label_D
_geom_hbond_atom_site_label_H
_geom_hbond_atom_site_label_A
_geom_hbond_site_symmetry_A
_geom_hbond_distance_DH
_geom_hbond_distance_HA
_geom_hbond_distance_DA
_geom_hbond_angle_DHA
C6A H6A O5 . 0.95 2.57 3.498(4) 165
C5 H5E Cg2 . 0.98 2.97 3.820(3) 146
O2D H2D O4 . 0.859(10) 1.85(2) 2.636(3) 152(4)
C10 H10B O1D . 0.99 2.47 3.430(3) 163
C2A H2A O1D 1_455 0.95 2.59 3.377(3) 140
C2D H2DB O5 2_666 0.98 2.41 3.345(4) 160
C4B H4B Cg3 2_565 0.95 2.85 3.711(4) 152
C9 H9B Cg1 1_655 0.98 2.86 3.744(4) 150

loop_
_geom_torsion_atom_site_label_1
_geom_torsion_atom_site_label_2
_geom_torsion_atom_site_label_3
_geom_torsion_atom_site_label_4
_geom_torsion
C1A P1 C1 C3 -78.19(18)
C1B P1 C1 C3 159.07(16)
C1C P1 C1 C3 44.92(18)
C1A P1 C1 C2 88.59(18)
C1B P1 C1 C2 -34.15(19)
C1C P1 C1 C2 -148.30(16)
C4 O1 C2 O2 -10.0(3)
C4 O1 C2 C1 171.04(19)
C3 C1 C2 O2 -29.3(3)
P1 C1 C2 O2 164.5(2)
C3 C1 C2 O1 149.61(19)
P1 C1 C2 O1 -16.6(2)
C2 C1 C3 O4 -168.0(2)
P1 C1 C3 O4 -1.4(3)
C2 C1 C3 C10 8.9(3)
P1 C1 C3 C10 175.57(15)
C2 O1 C4 C5 -171.7(2)
C8 O6 C7 O5 -4.9(4)
C8 O6 C7 C10 173.45(19)
C7 O6 C8 C9 175.1(2)
O5 C7 C10 C3 -11.2(4)
O6 C7 C10 C3 170.46(18)
O4 C3 C10 C7 104.3(2)
C1 C3 C10 C7 -72.8(3)
C1 P1 C1A C6A 0.4(2)
C1B P1 C1A C6A 122.82(16)
C1C P1 C1A C6A -123.43(16)
C1 P1 C1A C2A 178.72(17)
C1B P1 C1A C2A -58.8(2)
C1C P1 C1A C2A 54.91(19)
C6A C1A C2A C3A 1.0(3)
P1 C1A C2A C3A -177.32(17)
C1A C2A C3A C4A -0.5(3)
C2A C3A C4A C5A -0.8(4)
C3A C4A C5A C6A 1.7(4)
C4A C5A C6A C1A -1.3(4)
C2A C1A C6A C5A -0.1(3)
P1 C1A C6A C5A 178.33(17)
C1 P1 C1B C6B 134.37(18)
C1A P1 C1B C6B 10.6(2)
C1C P1 C1B C6B -106.92(19)
C1 P1 C1B C2B -47.6(2)
C1A P1 C1B C2B -171.33(16)
C1C P1 C1B C2B 71.14(18)
C6B C1B C2B C3B -0.3(3)
P1 C1B C2B C3B -178.42(18)
C1B C2B C3B C4B 1.2(4)
C2B C3B C4B C5B -0.9(4)
C3B C4B C5B C6B -0.3(4)
C4B C5B C6B C1B 1.2(4)
C2B C1B C6B C5B -0.9(3)
P1 C1B C6B C5B 177.16(17)
C1 P1 C1C C6C 47.4(2)
C1A P1 C1C C6C 171.81(17)
C1B P1 C1C C6C -70.35(19)
C1 P1 C1C C2C -139.24(17)
C1A P1 C1C C2C -14.9(2)
C1B P1 C1C C2C 102.96(18)
C6C C1C C2C C3C 1.4(3)
P1 C1C C2C C3C -171.88(17)
C1C C2C C3C C4C -1.2(3)
C2C C3C C4C C5C 0.3(4)
C3C C4C C5C C6C 0.4(4)
C2C C1C C6C C5C -0.7(3)
P1 C1C C6C C5C 172.85(19)
C4C C5C C6C C1C -0.2(4)

loop_
_cod_related_entry_id
_cod_related_entry_database
_cod_related_entry_code
1 ChemSpider 30654322
